data_2204930
loop_
_publ_author_name
'Stein, Irena'
'Ruschewitz, Uwe'

_publ_section_title
;
 Polymeric
 diaquatetrakis(\m-1,2-benzenedicarboxylato)di-\m-nitrato-pentastrontium(II)
;
_journal_issue 1
_journal_name_full 'Acta Crystallographica Section E'
_journal_page_first m141
_journal_page_last m143
_journal_paper_doi 10.1107/S1600536804032805
_journal_volume 61
_journal_year 2005
_chemical_formula_iupac '[Sr5 (C8 H4 O4)4 (N O3)2 (H2 O)2]'
_chemical_formula_moiety 'C32 H20 N2 O24 Sr5'
_chemical_formula_sum 'C32 H20 N2 O24 Sr5'
_chemical_formula_weight 1254.60
_chemical_name_systematic
;
diaquatetrakis(\m-1,2-benzenedicarboxylato)di-\m-nitrato-pentastrontium(II)
;
_space_group_IT_number 2
_symmetry_cell_setting triclinic
_symmetry_space_group_name_Hall '-P 1'
_symmetry_space_group_name_H-M 'P -1'
_atom_sites_solution_hydrogens mixed
_atom_sites_solution_primary direct
_atom_sites_solution_secondary difmap
_audit_creation_method SHELXL97
_cell_angle_alpha 91.557(12)
_cell_angle_beta 91.519(12)
_cell_angle_gamma 104.011(12)
_cell_formula_units_Z 1
_cell_length_a 7.0624(11)
_cell_length_b 10.3895(16)
_cell_length_c 12.7945(19)
_cell_measurement_reflns_used 9407
_cell_measurement_temperature 293(2)
_cell_measurement_theta_max 29.8
_cell_measurement_theta_min 1.1
_cell_volume 910.0(2)
_computing_cell_refinement X-AREA
_computing_data_collection 'X-AREA (Stoe & Cie, 2001)'
_computing_data_reduction X-AREA
_computing_molecular_graphics 'DIAMOND (Brandenburg, 2001)'
_computing_publication_material SHELXL97
_computing_structure_refinement 'SHELXL97 (Sheldrick, 1997)'
_computing_structure_solution 'SIR92 (Altomare <i>et al.</i>, 1993)'
_diffrn_ambient_temperature 293(2)
_diffrn_detector_area_resol_mean 'not measured'
_diffrn_measured_fraction_theta_full 0.981
_diffrn_measured_fraction_theta_max 0.981
_diffrn_measurement_device_type 'Stoe IPDSII'
_diffrn_measurement_method '\w and \f'
_diffrn_radiation_monochromator graphite
_diffrn_radiation_source 'fine-focus sealed tube'
_diffrn_radiation_type MoK\a
_diffrn_radiation_wavelength 0.71073
_diffrn_reflns_av_R_equivalents 0.0498
_diffrn_reflns_av_sigmaI/netI 0.0512
_diffrn_reflns_limit_h_max 9
_diffrn_reflns_limit_h_min -9
_diffrn_reflns_limit_k_max 14
_diffrn_reflns_limit_k_min -14
_diffrn_reflns_limit_l_max 16
_diffrn_reflns_limit_l_min -17
_diffrn_reflns_number 13318
_diffrn_reflns_theta_full 29.68
_diffrn_reflns_theta_max 29.68
_diffrn_reflns_theta_min 1.59
_diffrn_standards_decay_% 0
_diffrn_standards_interval_time 0
_diffrn_standards_number 0
_exptl_absorpt_coefficient_mu 7.385
_exptl_absorpt_correction_T_max 0.696
_exptl_absorpt_correction_T_min 0.253
_exptl_absorpt_correction_type numerical
_exptl_absorpt_process_details
;[X-RED (Stoe & Cie, 2001), after optimizing the crystal shape using
X-SHAPE (Stoe & Cie, 1999)]
;
_exptl_crystal_colour colourless
_exptl_crystal_density_diffrn 2.289
_exptl_crystal_density_meas ?
_exptl_crystal_density_method .
_exptl_crystal_description 'trigonal plate'
_exptl_crystal_F_000 608
_exptl_crystal_size_max 0.2
_exptl_crystal_size_mid 0.2
_exptl_crystal_size_min 0.05
_refine_diff_density_max 0.863
_refine_diff_density_min -0.883
_refine_ls_extinction_coef 0.0106(9)
_refine_ls_extinction_expression Fc^*^=kFc[1+0.001xFc^2^\l^3^/sin(2\q)]^-1/4^
_refine_ls_extinction_method 'SHELXL97 (Sheldrick, 1997)'
_refine_ls_goodness_of_fit_ref 1.033
_refine_ls_hydrogen_treatment mixed
_refine_ls_matrix_type full
_refine_ls_number_parameters 296
_refine_ls_number_reflns 5061
_refine_ls_number_restraints 0
_refine_ls_restrained_S_all 1.033
_refine_ls_R_factor_all 0.0568
_refine_ls_R_factor_gt 0.0338
_refine_ls_shift/su_max 0.001
_refine_ls_shift/su_mean 0.000
_refine_ls_structure_factor_coef Fsqd
_refine_ls_weighting_details 'calc w = 1/[\s^2^(Fo^2^)+(0.0486P)^2^+0.2372P] where P=(Fo^2^+2Fc^2^)/3'
_refine_ls_weighting_scheme calc
_refine_ls_wR_factor_gt 0.0775
_refine_ls_wR_factor_ref 0.0912
_reflns_number_gt 3779
_reflns_number_total 5061
_reflns_threshold_expression I>2\s(I)
_cod_data_source_file nc6011.cif
_cod_data_source_block I
_cod_database_code 2204930
_cod_database_fobs_code 2204930

loop_
_symmetry_equiv_pos_as_xyz
'x, y, z'
'-x, -y, -z'

loop_
_atom_site_label
_atom_site_fract_x
_atom_site_fract_y
_atom_site_fract_z
_atom_site_U_iso_or_equiv
_atom_site_adp_type
_atom_site_calc_flag
_atom_site_refinement_flags
_atom_site_occupancy
_atom_site_type_symbol
Sr1 0.0000 0.0000 0.0000 0.01764(11) Uani d S 1 Sr
Sr2 0.43677(5) 0.79803(3) 0.05629(3) 0.01822(10) Uani d . 1 Sr
Sr3 0.12971(5) 0.37527(3) 0.11050(3) 0.01873(10) Uani d . 1 Sr
C1 0.4456(6) 0.1188(4) 0.2664(3) 0.0192(7) Uani d . 1 C
C2 0.3653(6) 0.1447(4) 0.3604(3) 0.0252(8) Uani d . 1 C
H2 0.2366 0.1518 0.3611 0.036(5) Uiso calc R 1 H
C3 0.4757(7) 0.1602(5) 0.4532(3) 0.0298(9) Uani d . 1 C
H3 0.4220 0.1790 0.5157 0.036(5) Uiso calc R 1 H
C4 0.6662(7) 0.1473(5) 0.4523(3) 0.0310(9) Uani d . 1 C
H4 0.7397 0.1564 0.5146 0.036(5) Uiso calc R 1 H
C5 0.7484(6) 0.1210(4) 0.3594(3) 0.0260(8) Uani d . 1 C
H5 0.8760 0.1116 0.3598 0.036(5) Uiso calc R 1 H
C6 0.6399(5) 0.1086(4) 0.2655(3) 0.0186(7) Uani d . 1 C
C7 0.3250(5) 0.1028(3) 0.1669(3) 0.0164(6) Uani d . 1 C
C8 0.7344(5) 0.0862(4) 0.1658(3) 0.0175(7) Uani d . 1 C
O1 0.3790(4) 0.0476(3) 0.0865(2) 0.0188(5) Uani d . 1 O
O2 0.1726(4) 0.1448(3) 0.1653(2) 0.0231(6) Uani d . 1 O
O3 0.8003(4) 0.1834(3) 0.1084(2) 0.0224(6) Uani d . 1 O
O4 0.7486(4) -0.0298(3) 0.1439(2) 0.0235(6) Uani d . 1 O
C9 0.7258(5) 0.5326(4) 0.2144(3) 0.0195(7) Uani d . 1 C
C10 0.6587(6) 0.4708(4) 0.3056(3) 0.0276(8) Uani d . 1 C
H10 0.5727 0.3873 0.3015 0.036(5) Uiso calc R 1 H
C11 0.7181(7) 0.5317(5) 0.4036(3) 0.0319(9) Uani d . 1 C
H11 0.6737 0.4885 0.4643 0.036(5) Uiso calc R 1 H
C12 0.8439(7) 0.6570(5) 0.4099(4) 0.0330(10) Uani d . 1 C
H12 0.8841 0.6982 0.4749 0.036(5) Uiso calc R 1 H
C13 0.9101(6) 0.7215(4) 0.3189(3) 0.0275(9) Uani d . 1 C
H13 0.9936 0.8059 0.3235 0.036(5) Uiso calc R 1 H
C14 0.8523(5) 0.6606(4) 0.2213(3) 0.0193(7) Uani d . 1 C
C15 0.9133(6) 0.7382(4) 0.1261(3) 0.0187(7) Uani d . 1 C
C16 0.6759(5) 0.4533(4) 0.1118(3) 0.0188(7) Uani d . 1 C
O5 0.7838(4) 0.7363(3) 0.0544(2) 0.0229(6) Uani d . 1 O
O6 1.0854(4) 0.8058(3) 0.1197(3) 0.0282(6) Uani d . 1 O
O7 0.5075(4) 0.3820(3) 0.0962(2) 0.0244(6) Uani d . 1 O
O8 0.8132(4) 0.4587(3) 0.0483(2) 0.0217(5) Uani d . 1 O
N1 0.3528(5) 0.6734(4) 0.2724(3) 0.0255(7) Uani d . 1 N
O9 0.3023(6) 0.6224(4) 0.3563(3) 0.0399(8) Uani d . 1 O
O10 0.4413(6) 0.7908(3) 0.2675(3) 0.0400(8) Uani d . 1 O
O11 0.3131(5) 0.6055(3) 0.1865(2) 0.0277(6) Uani d . 1 O
O12 0.0735(6) 0.3775(4) 0.3080(3) 0.0384(8) Uani d . 1 O
H121 -0.047(12) 0.350(8) 0.330(6) 0.08(3) Uiso d . 1 H
H122 0.136(9) 0.462(7) 0.326(5) 0.048(17) Uiso d . 1 H

loop_
_atom_site_aniso_label
_atom_site_aniso_U_11
_atom_site_aniso_U_22
_atom_site_aniso_U_33
_atom_site_aniso_U_12
_atom_site_aniso_U_13
_atom_site_aniso_U_23
Sr1 0.0155(2) 0.0179(2) 0.0193(2) 0.00365(17) 0.00049(17) -0.00060(17)
Sr2 0.01715(17) 0.01714(16) 0.02056(17) 0.00434(12) 0.00148(12) 0.00144(12)
Sr3 0.01910(17) 0.01646(16) 0.02092(17) 0.00508(12) 0.00098(13) -0.00113(13)
C1 0.0229(18) 0.0188(17) 0.0171(16) 0.0076(14) 0.0008(14) -0.0027(13)
C2 0.0232(19) 0.033(2) 0.0213(18) 0.0099(17) 0.0059(15) -0.0011(16)
C3 0.034(2) 0.036(2) 0.0190(18) 0.0091(19) 0.0035(16) -0.0062(17)
C4 0.033(2) 0.039(2) 0.0191(18) 0.0059(19) -0.0041(16) -0.0022(17)
C5 0.0221(19) 0.028(2) 0.028(2) 0.0070(16) -0.0047(16) -0.0021(16)
C6 0.0215(18) 0.0156(16) 0.0178(16) 0.0029(13) -0.0009(14) -0.0013(13)
C7 0.0158(16) 0.0128(15) 0.0201(16) 0.0024(12) 0.0017(13) 0.0033(13)
C8 0.0150(16) 0.0172(16) 0.0196(17) 0.0029(13) -0.0034(13) -0.0007(13)
O1 0.0178(12) 0.0195(12) 0.0193(12) 0.0052(10) 0.0007(10) -0.0028(10)
O2 0.0208(13) 0.0245(14) 0.0263(14) 0.0103(11) -0.0015(11) -0.0011(11)
O3 0.0167(13) 0.0223(13) 0.0271(14) 0.0023(10) -0.0004(11) 0.0047(11)
O4 0.0243(14) 0.0190(13) 0.0274(14) 0.0059(11) 0.0037(11) -0.0046(11)
C9 0.0155(16) 0.0228(17) 0.0205(17) 0.0051(14) 0.0008(13) 0.0006(14)
C10 0.029(2) 0.026(2) 0.026(2) 0.0032(17) 0.0045(16) 0.0027(16)
C11 0.041(3) 0.033(2) 0.023(2) 0.0089(19) 0.0070(18) 0.0073(17)
C12 0.037(2) 0.038(2) 0.022(2) 0.007(2) -0.0016(18) -0.0031(18)
C13 0.029(2) 0.0247(19) 0.025(2) 0.0009(16) -0.0041(16) -0.0035(16)
C14 0.0201(17) 0.0192(17) 0.0198(17) 0.0076(14) 0.0001(14) -0.0015(14)
C15 0.0221(18) 0.0144(16) 0.0206(17) 0.0069(14) 0.0008(14) -0.0031(13)
C16 0.0164(17) 0.0191(17) 0.0217(17) 0.0059(14) 0.0000(13) 0.0008(14)
O5 0.0290(15) 0.0209(13) 0.0203(13) 0.0100(11) -0.0047(11) -0.0021(11)
O6 0.0209(14) 0.0267(15) 0.0362(17) 0.0031(12) 0.0059(12) 0.0081(13)
O7 0.0192(13) 0.0222(13) 0.0302(15) 0.0026(11) -0.0008(11) -0.0047(11)
O8 0.0224(14) 0.0189(13) 0.0243(13) 0.0052(11) 0.0062(11) 0.0016(11)
N1 0.0249(17) 0.0282(17) 0.0229(16) 0.0060(14) -0.0009(13) -0.0019(14)
O9 0.055(2) 0.0395(19) 0.0214(15) 0.0026(16) 0.0037(15) 0.0024(14)
O10 0.054(2) 0.0239(16) 0.0327(18) -0.0093(15) -0.0012(16) -0.0018(13)
O11 0.0377(17) 0.0231(14) 0.0215(14) 0.0068(12) -0.0002(12) -0.0050(11)
O12 0.044(2) 0.0310(18) 0.0370(19) 0.0022(16) 0.0089(16) -0.0013(15)

loop_
_atom_type_symbol
_atom_type_description
_atom_type_scat_dispersion_real
_atom_type_scat_dispersion_imag
_atom_type_scat_source
C C 0.0033 0.0016 'International Tables Vol C Tables 4.2.6.8 and 6.1.1.4'
H H 0.0000 0.0000 'International Tables Vol C Tables 4.2.6.8 and 6.1.1.4'
N N 0.0061 0.0033 'International Tables Vol C Tables 4.2.6.8 and 6.1.1.4'
O O 0.0106 0.0060 'International Tables Vol C Tables 4.2.6.8 and 6.1.1.4'
Sr Sr -1.5307 3.2498 'International Tables Vol C Tables 4.2.6.8 and 6.1.1.4'

loop_
_geom_angle_atom_site_label_1
_geom_angle_atom_site_label_2
_geom_angle_atom_site_label_3
_geom_angle_site_symmetry_1
_geom_angle_site_symmetry_3
_geom_angle
O4 Sr1 O4 1_455 2_655 180.00(13)
O4 Sr1 O2 1_455 2 106.96(9)
O4 Sr1 O2 2_655 2 73.04(9)
O4 Sr1 O2 1_455 . 73.04(9)
O4 Sr1 O2 2_655 . 106.96(9)
O2 Sr1 O2 2 . 180.00(8)
O4 Sr1 O6 1_455 1_445 75.93(9)
O4 Sr1 O6 2_655 1_445 104.07(9)
O2 Sr1 O6 2 1_445 100.20(9)
O2 Sr1 O6 . 1_445 79.80(9)
O4 Sr1 O6 1_455 2_665 104.07(9)
O4 Sr1 O6 2_655 2_665 75.93(9)
O2 Sr1 O6 2 2_665 79.80(9)
O2 Sr1 O6 . 2_665 100.20(9)
O6 Sr1 O6 1_445 2_665 180.00(12)
O4 Sr1 O1 1_455 2 69.16(8)
O4 Sr1 O1 2_655 2 110.84(8)
O2 Sr1 O1 2 2 47.85(8)
O2 Sr1 O1 . 2 132.15(8)
O6 Sr1 O1 1_445 2 116.90(8)
O6 Sr1 O1 2_665 2 63.10(8)
O4 Sr1 O1 1_455 . 110.84(8)
O4 Sr1 O1 2_655 . 69.16(8)
O2 Sr1 O1 2 . 132.15(8)
O2 Sr1 O1 . . 47.85(8)
O6 Sr1 O1 1_445 . 63.10(8)
O6 Sr1 O1 2_665 . 116.90(8)
O1 Sr1 O1 2 . 180.00(15)
O4 Sr1 O5 1_455 1_445 59.38(8)
O4 Sr1 O5 2_655 1_445 120.62(8)
O2 Sr1 O5 2 1_445 67.46(8)
O2 Sr1 O5 . 1_445 112.54(8)
O6 Sr1 O5 1_445 1_445 45.97(8)
O6 Sr1 O5 2_665 1_445 134.03(8)
O1 Sr1 O5 2 1_445 71.00(8)
O1 Sr1 O5 . 1_445 109.00(8)
O4 Sr1 O5 1_455 2_665 120.62(8)
O4 Sr1 O5 2_655 2_665 59.38(8)
O2 Sr1 O5 2 2_665 112.54(8)
O2 Sr1 O5 . 2_665 67.46(8)
O6 Sr1 O5 1_445 2_665 134.03(8)
O6 Sr1 O5 2_665 2_665 45.97(8)
O1 Sr1 O5 2 2_665 109.00(8)
O1 Sr1 O5 . 2_665 71.00(8)
O5 Sr1 O5 1_445 2_665 180.00(10)
O4 Sr1 O3 1_455 2_655 133.44(8)
O4 Sr1 O3 2_655 2_655 46.56(8)
O2 Sr1 O3 2 2_655 60.28(8)
O2 Sr1 O3 . 2_655 119.72(8)
O6 Sr1 O3 1_445 2_655 64.41(9)
O6 Sr1 O3 2_665 2_655 115.59(9)
O1 Sr1 O3 2 2_655 107.52(8)
O1 Sr1 O3 . 2_655 72.48(8)
O5 Sr1 O3 1_445 2_655 75.34(8)
O5 Sr1 O3 2_665 2_655 104.66(8)
O4 Sr1 O3 1_455 1_455 46.56(8)
O4 Sr1 O3 2_655 1_455 133.44(8)
O2 Sr1 O3 2 1_455 119.72(8)
O2 Sr1 O3 . 1_455 60.28(8)
O6 Sr1 O3 1_445 1_455 115.59(9)
O6 Sr1 O3 2_665 1_455 64.41(9)
O1 Sr1 O3 2 1_455 72.48(8)
O1 Sr1 O3 . 1_455 107.52(8)
O5 Sr1 O3 1_445 1_455 104.66(8)
O5 Sr1 O3 2_665 1_455 75.34(8)
O3 Sr1 O3 2_655 1_455 180.00(13)
O1 Sr2 O11 2_665 . 165.36(9)
O1 Sr2 O6 2_665 1_455 123.38(9)
O11 Sr2 O6 . 1_455 70.42(9)
O1 Sr2 O4 2_665 1_565 70.20(9)
O11 Sr2 O4 . 1_565 108.88(9)
O6 Sr2 O4 1_455 1_565 118.61(9)
O1 Sr2 O5 2_665 . 77.31(8)
O11 Sr2 O5 . . 89.41(9)
O6 Sr2 O5 1_455 . 158.91(9)
O4 Sr2 O5 1_565 . 61.22(8)
O1 Sr2 O3 2_665 2_665 67.89(8)
O11 Sr2 O3 . 2_665 117.67(9)
O6 Sr2 O3 1_455 2_665 69.45(9)
O4 Sr2 O3 1_565 2_665 131.82(8)
O5 Sr2 O3 . 2_665 128.02(9)
O1 Sr2 O10 2_665 . 137.35(9)
O11 Sr2 O10 . . 47.32(9)
O6 Sr2 O10 1_455 . 71.85(11)
O4 Sr2 O10 1_565 . 68.07(10)
O5 Sr2 O10 . . 90.13(11)
O3 Sr2 O10 2_665 . 141.28(11)
O1 Sr2 O1 2_665 1_565 70.99(9)
O11 Sr2 O1 . 1_565 122.73(9)
O6 Sr2 O1 1_455 1_565 64.92(9)
O4 Sr2 O1 1_565 1_565 67.04(8)
O5 Sr2 O1 . 1_565 125.78(8)
O3 Sr2 O1 2_665 1_565 77.65(8)
O10 Sr2 O1 . 1_565 84.98(9)
O1 Sr2 O7 2_665 2_665 77.31(9)
O11 Sr2 O7 . 2_665 91.12(9)
O6 Sr2 O7 1_455 2_665 122.43(9)
O4 Sr2 O7 1_565 2_665 118.96(8)
O5 Sr2 O7 . 2_665 62.07(8)
O3 Sr2 O7 2_665 2_665 73.22(8)
O10 Sr2 O7 . 2_665 131.82(10)
O1 Sr2 O7 1_565 2_665 143.11(8)
O1 Sr2 O8 2_665 2_665 109.72(8)
O11 Sr2 O8 . 2_665 65.75(8)
O6 Sr2 O8 1_455 2_665 79.21(9)
O4 Sr2 O8 1_565 2_665 159.55(8)
O5 Sr2 O8 . 2_665 98.48(8)
O3 Sr2 O8 2_665 2_665 61.43(8)
O10 Sr2 O8 . 2_665 112.40(9)
O1 Sr2 O8 1_565 2_665 133.07(7)
O7 Sr2 O8 2_665 2_665 44.36(8)
O5 Sr3 O12 2_665 . 150.90(10)
O5 Sr3 O11 2_665 . 125.46(10)
O12 Sr3 O11 . . 72.62(11)
O5 Sr3 O2 2_665 . 74.06(9)
O12 Sr3 O2 . . 76.89(11)
O11 Sr3 O2 . . 127.66(9)
O5 Sr3 O7 2_665 . 65.33(9)
O12 Sr3 O7 . . 104.51(11)
O11 Sr3 O7 . . 74.59(9)
O2 Sr3 O7 . . 73.25(9)
O5 Sr3 O3 2_665 1_455 87.10(9)
O12 Sr3 O3 . 1_455 82.26(11)
O11 Sr3 O3 . 1_455 146.13(10)
O2 Sr3 O3 . 1_455 65.05(8)
O7 Sr3 O3 . 1_455 135.03(9)
O5 Sr3 O8 2_665 2_665 68.56(9)
O12 Sr3 O8 . 2_665 139.88(10)
O11 Sr3 O8 . 2_665 72.78(9)
O2 Sr3 O8 . 2_665 142.02(9)
O7 Sr3 O8 . 2_665 85.14(9)
O3 Sr3 O8 1_455 2_665 118.30(8)
O5 Sr3 O8 2_665 1_455 102.96(8)
O12 Sr3 O8 . 1_455 97.67(11)
O11 Sr3 O8 . 1_455 93.78(9)
O2 Sr3 O8 . 1_455 132.07(9)
O7 Sr3 O8 . 1_455 150.22(9)
O3 Sr3 O8 1_455 1_455 67.02(8)
O8 Sr3 O8 2_665 1_455 65.14(10)
C2 C1 C6 . . 119.7(3)
C2 C1 C7 . . 119.9(3)
C6 C1 C7 . . 120.4(3)
C3 C2 C1 . . 120.5(4)
C3 C2 H2 . . 119.7
C1 C2 H2 . . 119.7
C4 C3 C2 . . 119.7(4)
C4 C3 H3 . . 120.2
C2 C3 H3 . . 120.2
C3 C4 C5 . . 120.6(4)
C3 C4 H4 . . 119.7
C5 C4 H4 . . 119.7
C4 C5 C6 . . 120.0(4)
C4 C5 H5 . . 120.0
C6 C5 H5 . . 120.0
C5 C6 C1 . . 119.5(4)
C5 C6 C8 . . 119.1(3)
C1 C6 C8 . . 121.4(3)
O2 C7 O1 . . 121.9(3)
O2 C7 C1 . . 118.5(3)
O1 C7 C1 . . 119.6(3)
O4 C8 O3 . . 122.8(4)
O4 C8 C6 . . 117.6(3)
O3 C8 C6 . . 119.6(3)
C10 C9 C14 . . 119.0(4)
C10 C9 C16 . . 118.0(4)
C14 C9 C16 . . 122.7(3)
C9 C10 C11 . . 121.2(4)
C9 C10 H10 . . 119.4
C11 C10 H10 . . 119.4
C12 C11 C10 . . 119.5(4)
C12 C11 H11 . . 120.3
C10 C11 H11 . . 120.3
C11 C12 C13 . . 120.2(4)
C11 C12 H12 . . 119.9
C13 C12 H12 . . 119.9
C14 C13 C12 . . 120.4(4)
C14 C13 H13 . . 119.8
C12 C13 H13 . . 119.8
C13 C14 C9 . . 119.8(4)
C13 C14 C15 . . 118.4(4)
C9 C14 C15 . . 121.6(3)
O6 C15 O5 . . 121.9(4)
O6 C15 C14 . . 120.3(3)
O5 C15 C14 . . 117.8(3)
O7 C16 O8 . . 123.7(4)
O7 C16 C9 . . 118.9(3)
O8 C16 C9 . . 117.3(3)
O10 N1 O9 . . 122.0(4)
O10 N1 O11 . . 117.4(4)
O9 N1 O11 . . 120.6(4)
H121 O12 H122 . . 116(7)

loop_
_geom_bond_atom_site_label_1
_geom_bond_atom_site_label_2
_geom_bond_site_symmetry_2
_geom_bond_distance
_geom_bond_publ_flag
Sr1 O4 1_455 2.564(3) yes
Sr1 O4 2_655 2.564(3) yes
Sr1 O2 2 2.650(3) yes
Sr1 O2 . 2.650(3) yes
Sr1 O6 1_445 2.736(3) yes
Sr1 O6 2_665 2.736(3) yes
Sr1 O1 2 2.794(3) yes
Sr1 O1 . 2.794(3) yes
Sr1 O5 1_445 2.908(3) yes
Sr1 O5 2_665 2.908(3) yes
Sr1 O3 2_655 2.967(3) yes
Sr1 O3 1_455 2.967(3) yes
Sr2 O1 2_665 2.622(3) yes
Sr2 O11 . 2.637(3) yes
Sr2 O6 1_455 2.650(3) yes
Sr2 O4 1_565 2.676(3) yes
Sr2 O5 . 2.680(3) yes
Sr2 O3 2_665 2.697(3) yes
Sr2 O10 . 2.705(4) yes
Sr2 O1 1_565 2.740(3) yes
Sr2 O7 2_665 2.768(3) yes
Sr2 O8 2_665 3.070(3) yes
Sr3 O5 2_665 2.539(3) yes
Sr3 O12 . 2.568(4) yes
Sr3 O11 . 2.579(3) yes
Sr3 O2 . 2.598(3) yes
Sr3 O7 . 2.663(3) yes
Sr3 O3 1_455 2.671(3) yes
Sr3 O8 2_665 2.677(3) yes
Sr3 O8 1_455 2.695(3) yes
Sr3 Sr2 2_565 4.4331(9) ?
Sr3 Sr2 2_665 4.4696(8) ?
C1 C2 . 1.390(5) yes
C1 C6 . 1.402(5) yes
C1 C7 . 1.496(5) yes
C2 C3 . 1.386(6) yes
C2 H2 . 0.9300 ?
C3 C4 . 1.384(6) yes
C3 H3 . 0.9300 ?
C4 C5 . 1.385(6) yes
C4 H4 . 0.9300 ?
C5 C6 . 1.394(5) yes
C5 H5 . 0.9300 ?
C6 C8 . 1.493(5) yes
C7 O2 . 1.255(4) yes
C7 O1 . 1.275(4) yes
C8 O4 . 1.258(4) yes
C8 O3 . 1.268(5) yes
C9 C10 . 1.387(6) yes
C9 C14 . 1.411(5) yes
C9 C16 . 1.517(5) yes
C10 C11 . 1.396(6) yes
C10 H10 . 0.9300 ?
C11 C12 . 1.386(7) yes
C11 H11 . 0.9300 ?
C12 C13 . 1.394(6) yes
C12 H12 . 0.9300 ?
C13 C14 . 1.389(5) yes
C13 H13 . 0.9300 ?
C14 C15 . 1.494(5) yes
C15 O6 . 1.253(5) yes
C15 O5 . 1.275(4) yes
C16 O7 . 1.247(5) yes
C16 O8 . 1.272(5) yes
N1 O10 . 1.232(5) yes
N1 O9 . 1.233(5) yes
N1 O11 . 1.277(4) yes
O12 H121 . 0.88(8) yes
O12 H122 . 0.90(7) yes

loop_
_geom_hbond_atom_site_label_D
_geom_hbond_atom_site_label_H
_geom_hbond_atom_site_label_A
_geom_hbond_distance_DH
_geom_hbond_distance_HA
_geom_hbond_distance_DA
_geom_hbond_angle_DHA
_geom_hbond_publ_flag
O12 H122 O9 0.90(7) 1.82(7) 2.710(5) 169(6) yes
